data_7234219
loop_
_publ_author_name
'Torubaev, Yury'
'Skabitskiy, Ivan V.'

_publ_section_title
;
 The Energy Frameworks of Aufbau Synthon Modules in 4-Cyanopyridine
 Co-crystals.
;
_journal_name_full CrystEngComm
_journal_paper_doi 10.1039/C9CE01174A
_journal_year 2019
_chemical_formula_moiety '2(C3 F2 I), C6 H4 N2'
_chemical_formula_sum 'C12 H4 F4 I2 N2'
_chemical_formula_weight 505.97
_chemical_name_systematic '1,4-diiodotetrafluorobenzene 4-cyanopyridine'
_space_group_crystal_system triclinic
_space_group_IT_number 2
_space_group_name_Hall '-P 1'
_space_group_name_H-M_alt 'P -1'
_symmetry_space_group_name_Hall '-P 1'
_symmetry_space_group_name_H-M 'P -1'
_atom_sites_solution_hydrogens geom
_atom_sites_solution_primary direct
_audit_creation_date 2019-05-27
_audit_creation_method
;
Olex2 1.2
(compiled 2018.05.29 svn.r3508 for OlexSys, GUI svn.r5506)
;
_audit_update_record
;
2019-07-15 deposited with the CCDC.    2019-09-26 downloaded from the CCDC.
;
_cell_angle_alpha 88.445(4)
_cell_angle_beta 87.480(4)
_cell_angle_gamma 82.788(4)
_cell_formula_units_Z 2
_cell_length_a 4.3341(5)
_cell_length_b 6.2294(6)
_cell_length_c 26.005(3)
_cell_measurement_reflns_used 4852
_cell_measurement_temperature 150
_cell_measurement_theta_max 30.07
_cell_measurement_theta_min 2.35
_cell_volume 695.71(13)
_computing_cell_refinement 'SAINT V8.38A (?, 2016)'
_computing_data_reduction 'SAINT V8.38A (?, 2016)'
_computing_molecular_graphics 'Olex2 (Dolomanov et al., 2009)'
_computing_publication_material 'Olex2 (Dolomanov et al., 2009)'
_computing_structure_refinement 'ShelXL (Sheldrick, 2015)'
_computing_structure_solution 'XS (Sheldrick, 2008)'
_diffrn_ambient_temperature 150
_diffrn_measured_fraction_theta_full 0.995
_diffrn_measured_fraction_theta_max 0.977
_diffrn_measurement_device_type 'Bruker APEX-II CCD'
_diffrn_measurement_method '\f and \w scans'
_diffrn_radiation_type MoK\a
_diffrn_radiation_wavelength 0.71073
_diffrn_reflns_av_R_equivalents 0.0544
_diffrn_reflns_av_unetI/netI 0.0496
_diffrn_reflns_Laue_measured_fraction_full 0.995
_diffrn_reflns_Laue_measured_fraction_max 0.977
_diffrn_reflns_limit_h_max 5
_diffrn_reflns_limit_h_min -5
_diffrn_reflns_limit_k_max 8
_diffrn_reflns_limit_k_min -8
_diffrn_reflns_limit_l_max 35
_diffrn_reflns_limit_l_min -35
_diffrn_reflns_number 12332
_diffrn_reflns_point_group_measured_fraction_full 0.995
_diffrn_reflns_point_group_measured_fraction_max 0.977
_diffrn_reflns_theta_full 25.242
_diffrn_reflns_theta_max 28.996
_diffrn_reflns_theta_min 2.352
_diffrn_standards_number 0
_exptl_absorpt_coefficient_mu 4.555
_exptl_absorpt_correction_T_max 0.7461
_exptl_absorpt_correction_T_min 0.4169
_exptl_absorpt_correction_type multi-scan
_exptl_absorpt_process_details
;
SADABS-2016/2 (Bruker,2016/2) was used for absorption correction.
wR2(int) was 0.1246 before and 0.0682 after correction.
The Ratio of minimum to maximum transmission is 0.5588.
The \l/2 correction factor is Not present.
;
_exptl_crystal_colour colourless
_exptl_crystal_colour_primary colourless
_exptl_crystal_density_diffrn 2.415
_exptl_crystal_description prism
_exptl_crystal_F_000 464
_exptl_crystal_size_max 0.02
_exptl_crystal_size_mid 0.01
_exptl_crystal_size_min 0.01
_refine_diff_density_max 1.907
_refine_diff_density_min -2.550
_refine_diff_density_rms 0.222
_refine_ls_extinction_method none
_refine_ls_goodness_of_fit_ref 1.291
_refine_ls_hydrogen_treatment constr
_refine_ls_matrix_type full
_refine_ls_number_parameters 181
_refine_ls_number_reflns 3610
_refine_ls_number_restraints 0
_refine_ls_restrained_S_all 1.291
_refine_ls_R_factor_all 0.0720
_refine_ls_R_factor_gt 0.0643
_refine_ls_shift/su_max 0.001
_refine_ls_shift/su_mean 0.000
_refine_ls_structure_factor_coef Fsqd
_refine_ls_weighting_details 'w=1/[\s^2^(Fo^2^)+(0.0360P)^2^+5.4571P] where P=(Fo^2^+2Fc^2^)/3'
_refine_ls_weighting_scheme calc
_refine_ls_wR_factor_gt 0.1335
_refine_ls_wR_factor_ref 0.1366
_reflns_Friedel_coverage 0.000
_reflns_number_gt 3246
_reflns_number_total 3610
_reflns_threshold_expression 'I > 2\s(I)'
_cod_data_source_file c9ce01174a2.cif
_cod_data_source_block 1_CCDC5
_cod_original_cell_volume 695.72(13)
_cod_database_code 7234219
_shelx_shelxl_version_number 2018/3
_shelx_space_group_comment
;
The symmetry employed for this shelxl refinement is uniquely defined
by the following loop, which should always be used as a source of
symmetry information in preference to the above space-group names.
They are only intended as comments.
;
_shelx_estimated_absorpt_t_max 0.956
_shelx_estimated_absorpt_t_min 0.914
_olex2_refinement_description
;
1. Fixed Uiso
 At 1.2 times of:
  All C(H) groups
2.a Aromatic/amide H refined with riding coordinates:
 C00G(H00G), C00H(H00H), C00I(H00I), C00J(H00J)
;
_olex2_submission_special_instructions 'No special instructions were received'

loop_
_space_group_symop_operation_xyz
'x, y, z'
'-x, -y, -z'

loop_
_atom_site_label
_atom_site_type_symbol
_atom_site_fract_x
_atom_site_fract_y
_atom_site_fract_z
_atom_site_U_iso_or_equiv
_atom_site_adp_type
_atom_site_occupancy
_atom_site_site_symmetry_order
_atom_site_calc_flag
_atom_site_refinement_flags_posn
_atom_site_disorder_assembly
_atom_site_disorder_group
I001 I 0.24108(12) 0.20199(9) 0.11406(2) 0.03086(16) Uani 1 1 d . A 1
I002 I 1.27033(12) 1.20438(8) 0.39933(2) 0.02838(16) Uani 1 1 d . . .
F003 F 1.2017(12) 1.1500(8) 0.52154(19) 0.0358(11) Uani 1 1 d . . .
F004 F -0.2880(13) -0.3618(8) 0.0041(2) 0.0388(12) Uani 1 1 d . A 1
F005 F 1.6097(13) 1.6335(8) 0.40145(17) 0.0363(11) Uani 1 1 d . . .
F006 F -0.0881(13) -0.2162(8) 0.08983(19) 0.0397(12) Uani 1 1 d . A 1
C007 C 1.4017(17) 1.3843(12) 0.4590(3) 0.0234(14) Uani 1 1 d . . .
N008 N 0.4666(17) 0.4195(12) 0.2017(3) 0.0330(15) Uani 1 1 d . . .
C009 C 0.1037(16) 0.0795(12) 0.0459(3) 0.0227(14) Uani 1 1 d . A 1
C00A C -0.0442(18) -0.1056(13) 0.0456(3) 0.0273(16) Uani 1 1 d . A 1
C00B C 1.3517(17) 1.3211(11) 0.5100(3) 0.0229(14) Uani 1 1 d . . .
C00C C -0.1421(17) -0.1833(12) 0.0013(3) 0.0250(15) Uani 1 1 d . A 1
C00D C 1.5526(18) 1.5653(12) 0.4501(3) 0.0242(15) Uani 1 1 d . . .
C00E C 0.7778(19) 0.6849(13) 0.2588(3) 0.0287(16) Uani 1 1 d . . .
N00F N 1.073(2) 0.9408(15) 0.3099(3) 0.048(2) Uani 1 1 d . . .
C00G C 0.695(2) 0.7458(15) 0.2094(4) 0.0362(19) Uani 1 1 d . . .
H00G H 0.744050 0.878950 0.194399 0.043 Uiso 1 1 calc R . .
C00H C 0.540(2) 0.6078(15) 0.1822(3) 0.0359(19) Uani 1 1 d . . .
H00H H 0.483837 0.648742 0.148135 0.043 Uiso 1 1 calc R . .
C00I C 0.699(2) 0.4904(14) 0.2798(3) 0.0320(17) Uani 1 1 d . . .
H00I H 0.749956 0.445516 0.313892 0.038 Uiso 1 1 calc R . .
C00J C 0.543(2) 0.3644(14) 0.2493(3) 0.0338(18) Uani 1 1 d . . .
H00J H 0.489056 0.231134 0.263266 0.041 Uiso 1 1 calc R . .
C00K C 0.947(2) 0.8258(15) 0.2879(4) 0.0369(19) Uani 1 1 d . . .

loop_
_atom_site_aniso_label
_atom_site_aniso_U_11
_atom_site_aniso_U_22
_atom_site_aniso_U_33
_atom_site_aniso_U_23
_atom_site_aniso_U_13
_atom_site_aniso_U_12
I001 0.0270(3) 0.0362(3) 0.0309(3) -0.0081(2) -0.0093(2) -0.0053(2)
I002 0.0279(3) 0.0299(3) 0.0291(3) -0.00731(19) -0.0095(2) -0.0059(2)
F003 0.042(3) 0.029(3) 0.040(3) 0.001(2) -0.004(2) -0.020(2)
F004 0.047(3) 0.026(2) 0.048(3) -0.004(2) -0.003(2) -0.021(2)
F005 0.053(3) 0.035(3) 0.022(2) -0.0012(19) -0.001(2) -0.012(2)
F006 0.054(3) 0.041(3) 0.027(2) 0.008(2) -0.003(2) -0.017(2)
C007 0.022(3) 0.025(4) 0.023(3) -0.004(3) -0.006(3) -0.001(3)
N008 0.034(4) 0.037(4) 0.030(4) -0.007(3) -0.006(3) -0.009(3)
C009 0.020(3) 0.025(4) 0.025(4) -0.005(3) -0.009(3) -0.004(3)
C00A 0.025(4) 0.034(4) 0.022(4) 0.003(3) -0.004(3) -0.001(3)
C00B 0.026(4) 0.011(3) 0.032(4) -0.004(3) -0.003(3) -0.005(3)
C00C 0.024(4) 0.016(3) 0.037(4) 0.000(3) -0.001(3) -0.009(3)
C00D 0.031(4) 0.022(4) 0.018(3) -0.003(3) -0.003(3) 0.001(3)
C00E 0.030(4) 0.028(4) 0.030(4) -0.008(3) -0.005(3) -0.007(3)
N00F 0.048(5) 0.051(5) 0.048(5) -0.017(4) -0.017(4) -0.007(4)
C00G 0.039(5) 0.032(5) 0.040(5) 0.004(4) -0.006(4) -0.015(4)
C00H 0.040(5) 0.046(5) 0.023(4) -0.004(3) -0.006(3) -0.011(4)
C00I 0.036(4) 0.037(4) 0.023(4) -0.002(3) -0.007(3) -0.003(4)
C00J 0.041(5) 0.030(4) 0.033(4) -0.001(3) -0.003(4) -0.011(4)
C00K 0.034(4) 0.042(5) 0.037(5) -0.009(4) -0.004(4) -0.009(4)

loop_
_atom_type_symbol
_atom_type_description
_atom_type_scat_dispersion_real
_atom_type_scat_dispersion_imag
_atom_type_scat_source
C C 0.0033 0.0016 'International Tables Vol C Tables 4.2.6.8 and 6.1.1.4'
H H 0.0000 0.0000 'International Tables Vol C Tables 4.2.6.8 and 6.1.1.4'
F F 0.0171 0.0103 'International Tables Vol C Tables 4.2.6.8 and 6.1.1.4'
I I -0.4742 1.8119 'International Tables Vol C Tables 4.2.6.8 and 6.1.1.4'
N N 0.0061 0.0033 'International Tables Vol C Tables 4.2.6.8 and 6.1.1.4'

loop_
_geom_angle_atom_site_label_1
_geom_angle_atom_site_label_2
_geom_angle_atom_site_label_3
_geom_angle
_geom_angle_site_symmetry_1
_geom_angle_site_symmetry_3
C00B C007 I002 120.8(5) . .
C00D C007 I002 122.1(5) . .
C00D C007 C00B 117.1(7) . .
C00J N008 C00H 118.2(7) . .
C00A C009 I001 121.9(6) . .
C00C C009 I001 122.0(5) 2 .
C00C C009 C00A 116.1(7) 2 .
F006 C00A C009 119.6(7) . .
F006 C00A C00C 118.2(7) . .
C00C C00A C009 122.2(7) . .
F003 C00B C007 120.3(6) . .
F003 C00B C00D 118.3(7) . 2_886
C00D C00B C007 121.4(7) 2_886 .
F004 C00C C009 119.4(7) . 2
F004 C00C C00A 118.8(7) . .
C00A C00C C009 121.7(7) . 2
F005 C00D C007 119.8(7) . .
F005 C00D C00B 118.6(7) . 2_886
C00B C00D C007 121.5(7) 2_886 .
C00G C00E C00I 119.4(7) . .
C00G C00E C00K 119.1(8) . .
C00I C00E C00K 121.5(8) . .
C00E C00G H00G 120.9 . .
C00H C00G C00E 118.1(8) . .
C00H C00G H00G 120.9 . .
N008 C00H C00G 123.0(8) . .
N008 C00H H00H 118.5 . .
C00G C00H H00H 118.5 . .
C00E C00I H00I 121.1 . .
C00J C00I C00E 117.8(7) . .
C00J C00I H00I 121.1 . .
N008 C00J C00I 123.5(8) . .
N008 C00J H00J 118.3 . .
C00I C00J H00J 118.3 . .
N00F C00K C00E 178.0(11) . .

loop_
_geom_bond_atom_site_label_1
_geom_bond_atom_site_label_2
_geom_bond_distance
_geom_bond_site_symmetry_2
I001 C009 2.088(7) .
I002 C007 2.080(7) .
F003 C00B 1.337(8) .
F004 C00C 1.345(8) .
F005 C00D 1.346(8) .
F006 C00A 1.344(9) .
C007 C00B 1.388(11) .
C007 C00D 1.382(11) .
N008 C00H 1.336(12) .
N008 C00J 1.319(11) .
C009 C00A 1.388(11) .
C009 C00C 1.385(11) 2
C00A C00C 1.366(11) .
C00B C00D 1.378(10) 2_886
C00E C00G 1.381(12) .
C00E C00I 1.391(12) .
C00E C00K 1.457(11) .
N00F C00K 1.136(11) .
C00G H00G 0.9500 .
C00G C00H 1.381(12) .
C00H H00H 0.9500 .
C00I H00I 0.9500 .
C00I C00J 1.383(12) .
C00J H00J 0.9500 .
